data_4064308
loop_
_publ_author_name
'Siwatch, Rahul Kumar'
'Kundu, Subrata'
'Kumar, Dinesh'
'Nagendran, Selvarajan'

_publ_section_title
;
 Bulky Aminotroponiminate-Stabilized Germylene Monochloride and Its Alkyne
 Derivatives
;
_journal_issue 7
_journal_name_full Organometallics
_journal_page_first 1998
_journal_paper_doi 10.1021/om200035z
_journal_volume 30
_journal_year 2011
_chemical_formula_moiety 'C27 H32 Fe Ge N2'
_chemical_formula_sum 'C27 H32 Fe Ge N2'
_chemical_formula_weight 513.01
_chemical_name_systematic
; 
 ? 
;
_space_group_IT_number 2
_symmetry_cell_setting triclinic
_symmetry_space_group_name_Hall '-P 1'
_symmetry_space_group_name_H-M 'P -1'
_atom_sites_solution_hydrogens geom
_atom_sites_solution_primary direct
_atom_sites_solution_secondary difmap
_audit_creation_method 'SHELXTL-NT2000 ver.6.12'
_cell_angle_alpha 104.196(3)
_cell_angle_beta 108.320(4)
_cell_angle_gamma 112.164(3)
_cell_formula_units_Z 2
_cell_length_a 10.3288(18)
_cell_length_b 11.892(2)
_cell_length_c 12.511(2)
_cell_measurement_reflns_used 2463
_cell_measurement_temperature 100(2)
_cell_measurement_theta_max 28.17
_cell_measurement_theta_min 2.29
_cell_volume 1229.9(4)
_computing_cell_refinement 'Bruker SMART'
_computing_data_collection 'Bruker SMART'
_computing_data_reduction 'Bruker SAINT'
_computing_molecular_graphics 'Bruker SHELXTL'
_computing_publication_material 'Bruker SHELXTL'
_computing_structure_refinement 'SHELXL-97 (Sheldrick, 1997)'
_computing_structure_solution 'SHELXS-97 (Sheldrick, 1990)'
_diffrn_ambient_temperature 100(2)
_diffrn_measured_fraction_theta_full 0.987
_diffrn_measured_fraction_theta_max 0.987
_diffrn_measurement_device_type 'CCD area detector'
_diffrn_measurement_method 'phi and omega scans'
_diffrn_radiation_monochromator graphite
_diffrn_radiation_source 'fine-focus sealed tube'
_diffrn_radiation_type MoK\a
_diffrn_radiation_wavelength 0.71073
_diffrn_reflns_av_R_equivalents 0.0181
_diffrn_reflns_av_sigmaI/netI 0.0375
_diffrn_reflns_limit_h_max 12
_diffrn_reflns_limit_h_min -12
_diffrn_reflns_limit_k_max 14
_diffrn_reflns_limit_k_min -14
_diffrn_reflns_limit_l_max 14
_diffrn_reflns_limit_l_min -10
_diffrn_reflns_number 6464
_diffrn_reflns_theta_full 25.00
_diffrn_reflns_theta_max 25.00
_diffrn_reflns_theta_min 1.88
_exptl_absorpt_coefficient_mu 1.828
_exptl_absorpt_correction_T_max 0.716
_exptl_absorpt_correction_T_min 0.494
_exptl_absorpt_correction_type multi-scan
_exptl_absorpt_process_details '(SADABS; Bruker, 2000)'
_exptl_crystal_colour brown
_exptl_crystal_density_diffrn 1.385
_exptl_crystal_density_method 'not measured'
_exptl_crystal_description Block
_exptl_crystal_F_000 532.0
_exptl_crystal_size_max 0.524
_exptl_crystal_size_mid 0.324
_exptl_crystal_size_min 0.184
_refine_diff_density_max 0.458
_refine_diff_density_min -0.287
_refine_diff_density_rms 0.061
_refine_ls_extinction_method none
_refine_ls_goodness_of_fit_ref 1.046
_refine_ls_hydrogen_treatment constr
_refine_ls_matrix_type full
_refine_ls_number_parameters 286
_refine_ls_number_reflns 4323
_refine_ls_number_restraints 0
_refine_ls_restrained_S_all 1.046
_refine_ls_R_factor_all 0.0467
_refine_ls_R_factor_gt 0.0371
_refine_ls_shift/su_max 0.004
_refine_ls_shift/su_mean 0.000
_refine_ls_structure_factor_coef Fsqd
_refine_ls_weighting_details 'calc w=1/[\s^2^(Fo^2^)+(0.0564P)^2^+0.0441P] where P=(Fo^2^+2Fc^2^)/3'
_refine_ls_weighting_scheme calc
_refine_ls_wR_factor_gt 0.0944
_refine_ls_wR_factor_ref 0.0991
_reflns_number_gt 3524
_reflns_number_total 4323
_reflns_threshold_expression >2sigma(I)
_cod_data_source_file om200035z_si_002.cif
_cod_data_source_block 8
_cod_depositor_comments
;
The following automatic conversions were performed:

'_symmetry_cell_setting' value 'Triclinic' changed to 'triclinic'
according to /home/saulius/struct/CIF-dictionaries/cif_core.dic
dictionary named 'cif_core.dic' version 2.4.1 from 2010-06-29.

Automatic conversion script
Id: cif_fix_values 1715 2011-07-08 13:25:40Z adriana 
;
_cod_database_code 4064308

loop_
_symmetry_equiv_pos_as_xyz
'x, y, z'
'-x, -y, -z'

loop_
_atom_site_label
_atom_site_type_symbol
_atom_site_fract_x
_atom_site_fract_y
_atom_site_fract_z
_atom_site_U_iso_or_equiv
_atom_site_adp_type
_atom_site_occupancy
_atom_site_symmetry_multiplicity
_atom_site_calc_flag
_atom_site_refinement_flags
Fe1 Fe 1.12652(5) 0.31508(4) -0.00736(4) 0.04632(14) Uani 1 1 d .
Ge1 Ge 0.88753(4) 0.05471(3) 0.30531(3) 0.04352(13) Uani 1 1 d .
C1 C 0.8165(3) 0.2251(3) 0.4462(3) 0.0425(7) Uani 1 1 d .
C2 C 0.7320(4) 0.2660(3) 0.5007(3) 0.0561(8) Uani 1 1 d .
H2 H 0.6257 0.2040 0.4639 0.067 Uiso 1 1 calc R
C3 C 0.7770(5) 0.3804(4) 0.5985(3) 0.0671(10) Uani 1 1 d .
H3 H 0.6972 0.3805 0.6179 0.081 Uiso 1 1 calc R
C4 C 0.9190(5) 0.4929(4) 0.6708(3) 0.0643(10) Uani 1 1 d .
H4 H 0.9231 0.5626 0.7281 0.077 Uiso 1 1 calc R
C5 C 1.0547(5) 0.5119(3) 0.6666(3) 0.0650(10) Uani 1 1 d .
H5 H 1.1407 0.5964 0.7190 0.078 Uiso 1 1 calc R
C6 C 1.0855(4) 0.4249(3) 0.5963(3) 0.0571(9) Uani 1 1 d .
H6 H 1.1902 0.4609 0.6127 0.068 Uiso 1 1 calc R
C7 C 0.9899(3) 0.2928(3) 0.5051(3) 0.0421(7) Uani 1 1 d .
C8 C 0.5729(4) 0.0354(3) 0.2603(3) 0.0526(8) Uani 1 1 d .
C9 C 1.2151(4) 0.2558(3) 0.5114(3) 0.0527(8) Uani 1 1 d .
C10 C 0.5453(4) -0.0680(4) 0.1417(4) 0.0861(13) Uani 1 1 d .
H10A H 0.6006 -0.0230 0.1029 0.129 Uiso 1 1 calc R
H10B H 0.4351 -0.1195 0.0860 0.129 Uiso 1 1 calc R
H10C H 0.5828 -0.1262 0.1624 0.129 Uiso 1 1 calc R
C11 C 0.5071(5) 0.1217(4) 0.2198(4) 0.0844(12) Uani 1 1 d .
H11A H 0.5215 0.1880 0.2911 0.127 Uiso 1 1 calc R
H11B H 0.3973 0.0666 0.1638 0.127 Uiso 1 1 calc R
H11C H 0.5612 0.1648 0.1793 0.127 Uiso 1 1 calc R
C12 C 0.4889(4) -0.0419(4) 0.3204(4) 0.0737(11) Uani 1 1 d .
H12A H 0.5286 -0.1001 0.3370 0.111 Uiso 1 1 calc R
H12B H 0.3785 -0.0938 0.2656 0.111 Uiso 1 1 calc R
H12C H 0.5066 0.0194 0.3965 0.111 Uiso 1 1 calc R
C13 C 1.2221(4) 0.1311(4) 0.4490(4) 0.0759(11) Uani 1 1 d .
H13A H 1.1563 0.0577 0.4606 0.114 Uiso 1 1 calc R
H13B H 1.3282 0.1482 0.4853 0.114 Uiso 1 1 calc R
H13C H 1.1861 0.1094 0.3621 0.114 Uiso 1 1 calc R
C14 C 1.3093(4) 0.3668(4) 0.4816(4) 0.0798(12) Uani 1 1 d .
H14A H 1.2593 0.3426 0.3943 0.120 Uiso 1 1 calc R
H14B H 1.4135 0.3796 0.5062 0.120 Uiso 1 1 calc R
H14C H 1.3143 0.4480 0.5256 0.120 Uiso 1 1 calc R
C15 C 1.2846(4) 0.2898(4) 0.6503(3) 0.0683(10) Uani 1 1 d .
H15A H 1.2953 0.3738 0.6944 0.102 Uiso 1 1 calc R
H15B H 1.3857 0.2956 0.6781 0.102 Uiso 1 1 calc R
H15C H 1.2162 0.2213 0.6653 0.102 Uiso 1 1 calc R
C16 C 0.9135(4) 0.1355(3) 0.1859(3) 0.0486(7) Uani 1 1 d .
C17 C 0.9215(3) 0.1615(3) 0.1013(3) 0.0441(7) Uani 1 1 d .
C18 C 0.9294(3) 0.1946(3) -0.0009(3) 0.0423(7) Uani 1 1 d .
C19 C 0.9201(3) 0.3039(3) -0.0228(3) 0.0493(8) Uani 1 1 d .
H19 H 0.9081 0.3677 0.0269 0.059 Uiso 1 1 calc R
C20 C 0.9481(4) 0.1231(3) -0.0994(3) 0.0519(8) Uani 1 1 d .
H20 H 0.9581 0.0472 -0.1088 0.062 Uiso 1 1 calc R
C21 C 0.9322(4) 0.2987(3) -0.1328(3) 0.0569(9) Uani 1 1 d .
H21 H 0.9296 0.3587 -0.1681 0.068 Uiso 1 1 calc R
C22 C 0.9488(4) 0.1880(3) -0.1801(3) 0.0584(9) Uani 1 1 d .
H22 H 0.9585 0.1617 -0.2522 0.070 Uiso 1 1 calc R
C23 C 1.3282(5) 0.3128(5) 0.0717(5) 0.0961(15) Uani 1 1 d .
H23 H 1.3355 0.2378 0.0743 0.115 Uiso 1 1 calc R
C24 C 1.3129(4) 0.4037(6) 0.1603(4) 0.0879(15) Uani 1 1 d .
H24 H 1.3097 0.3983 0.2324 0.105 Uiso 1 1 calc R
C25 C 1.3039(5) 0.4990(5) 0.1211(5) 0.0901(14) Uani 1 1 d .
H25 H 1.2915 0.5684 0.1610 0.108 Uiso 1 1 calc R
C26 C 1.3161(4) 0.4752(5) 0.0129(5) 0.0893(14) Uani 1 1 d .
H26 H 1.3154 0.5272 -0.0319 0.107 Uiso 1 1 calc R
C27 C 1.3296(4) 0.3617(5) -0.0194(4) 0.0851(13) Uani 1 1 d .
H27 H 1.3381 0.3242 -0.0896 0.102 Uiso 1 1 calc R
N1 N 0.7471(3) 0.1170(2) 0.3414(2) 0.0437(6) Uani 1 1 d .
N2 N 1.0460(3) 0.2197(2) 0.4589(2) 0.0424(6) Uani 1 1 d .

loop_
_atom_site_aniso_label
_atom_site_aniso_U_11
_atom_site_aniso_U_22
_atom_site_aniso_U_33
_atom_site_aniso_U_23
_atom_site_aniso_U_13
_atom_site_aniso_U_12
Fe1 0.0353(2) 0.0553(3) 0.0400(3) 0.0176(2) 0.0175(2) 0.0156(2)
Ge1 0.0419(2) 0.04032(19) 0.0444(2) 0.01735(15) 0.01964(16) 0.01672(15)
C1 0.0447(17) 0.0463(17) 0.0408(17) 0.0236(15) 0.0196(14) 0.0227(14)
C2 0.0509(19) 0.061(2) 0.055(2) 0.0194(18) 0.0246(17) 0.0294(17)
C3 0.082(3) 0.078(3) 0.060(2) 0.029(2) 0.039(2) 0.050(2)
C4 0.086(3) 0.055(2) 0.049(2) 0.0170(18) 0.025(2) 0.039(2)
C5 0.078(3) 0.0441(19) 0.052(2) 0.0161(17) 0.018(2) 0.0233(19)
C6 0.054(2) 0.0473(18) 0.053(2) 0.0190(17) 0.0175(17) 0.0168(16)
C7 0.0471(17) 0.0415(16) 0.0346(16) 0.0211(14) 0.0168(14) 0.0170(14)
C8 0.0382(17) 0.0559(19) 0.0493(19) 0.0181(16) 0.0145(15) 0.0165(15)
C9 0.0397(17) 0.0562(19) 0.055(2) 0.0258(17) 0.0166(15) 0.0194(15)
C10 0.046(2) 0.092(3) 0.062(3) -0.003(2) 0.0116(19) 0.013(2)
C11 0.063(2) 0.092(3) 0.075(3) 0.042(2) 0.006(2) 0.033(2)
C12 0.047(2) 0.071(2) 0.084(3) 0.034(2) 0.025(2) 0.0135(18)
C13 0.050(2) 0.091(3) 0.075(3) 0.020(2) 0.018(2) 0.041(2)
C14 0.051(2) 0.105(3) 0.098(3) 0.067(3) 0.039(2) 0.031(2)
C15 0.052(2) 0.069(2) 0.058(2) 0.0319(19) 0.0063(18) 0.0173(18)
C16 0.0520(19) 0.0462(17) 0.0424(18) 0.0162(15) 0.0240(16) 0.0186(15)
C17 0.0371(16) 0.0405(16) 0.0404(17) 0.0093(14) 0.0148(14) 0.0127(13)
C18 0.0331(15) 0.0430(16) 0.0397(17) 0.0142(14) 0.0150(13) 0.0115(13)
C19 0.0392(17) 0.0466(17) 0.054(2) 0.0182(16) 0.0162(15) 0.0190(14)
C20 0.057(2) 0.0452(17) 0.0451(19) 0.0140(15) 0.0250(16) 0.0193(15)
C21 0.0459(18) 0.062(2) 0.051(2) 0.0318(18) 0.0124(16) 0.0178(16)
C22 0.055(2) 0.065(2) 0.0369(18) 0.0160(16) 0.0189(16) 0.0169(17)
C23 0.049(2) 0.119(4) 0.122(4) 0.063(4) 0.024(3) 0.046(3)
C24 0.036(2) 0.145(4) 0.050(2) 0.034(3) 0.0115(18) 0.023(2)
C25 0.046(2) 0.080(3) 0.084(3) 0.012(3) 0.011(2) 0.004(2)
C26 0.049(2) 0.090(3) 0.108(4) 0.050(3) 0.036(3) 0.010(2)
C27 0.048(2) 0.124(4) 0.074(3) 0.032(3) 0.038(2) 0.031(3)
N1 0.0354(13) 0.0498(14) 0.0382(14) 0.0154(12) 0.0154(11) 0.0168(12)
N2 0.0348(13) 0.0442(13) 0.0379(14) 0.0173(11) 0.0120(11) 0.0136(11)

loop_
_atom_type_symbol
_atom_type_description
_atom_type_scat_dispersion_real
_atom_type_scat_dispersion_imag
_atom_type_scat_source
C C 0.0033 0.0016 'International Tables Vol C Tables 4.2.6.8 and 6.1.1.4'
H H 0.0000 0.0000 'International Tables Vol C Tables 4.2.6.8 and 6.1.1.4'
N N 0.0061 0.0033 'International Tables Vol C Tables 4.2.6.8 and 6.1.1.4'
Ge Ge 0.1547 1.8001 'International Tables Vol C Tables 4.2.6.8 and 6.1.1.4'
Fe Fe 0.3463 0.8444 'International Tables Vol C Tables 4.2.6.8 and 6.1.1.4'

loop_
_geom_angle_atom_site_label_1
_geom_angle_atom_site_label_2
_geom_angle_atom_site_label_3
_geom_angle
C24 Fe1 C23 41.83(19)
C24 Fe1 C27 67.93(17)
C23 Fe1 C27 40.60(18)
C24 Fe1 C21 153.1(2)
C23 Fe1 C21 162.7(2)
C27 Fe1 C21 125.18(17)
C24 Fe1 C19 120.31(17)
C23 Fe1 C19 155.41(19)
C27 Fe1 C19 162.70(18)
C21 Fe1 C19 40.70(13)
C24 Fe1 C25 39.37(18)
C23 Fe1 C25 68.5(2)
C27 Fe1 C25 67.2(2)
C21 Fe1 C25 119.04(19)
C19 Fe1 C25 108.56(17)
C24 Fe1 C22 166.1(2)
C23 Fe1 C22 126.0(2)
C27 Fe1 C22 107.08(16)
C21 Fe1 C22 40.40(13)
C19 Fe1 C22 68.34(14)
C25 Fe1 C22 152.26(19)
C24 Fe1 C20 129.26(19)
C23 Fe1 C20 107.95(18)
C27 Fe1 C20 119.43(18)
C21 Fe1 C20 68.41(13)
C19 Fe1 C20 68.74(13)
C25 Fe1 C20 166.16(19)
C22 Fe1 C20 40.66(13)
C24 Fe1 C26 66.25(19)
C23 Fe1 C26 67.68(19)
C27 Fe1 C26 39.81(17)
C21 Fe1 C26 107.47(17)
C19 Fe1 C26 126.46(18)
C25 Fe1 C26 39.30(18)
C22 Fe1 C26 118.90(18)
C20 Fe1 C26 153.13(19)
C24 Fe1 C18 109.90(15)
C23 Fe1 C18 120.46(17)
C27 Fe1 C18 154.71(19)
C21 Fe1 C18 68.68(12)
C19 Fe1 C18 40.92(11)
C25 Fe1 C18 128.14(18)
C22 Fe1 C18 68.67(13)
C20 Fe1 C18 41.06(12)
C26 Fe1 C18 164.37(18)
N1 Ge1 N2 80.66(10)
N1 Ge1 C16 96.61(11)
N2 Ge1 C16 96.73(11)
N1 C1 C2 122.8(3)
N1 C1 C7 114.1(3)
C2 C1 C7 123.0(3)
C3 C2 C1 132.3(3)
C3 C2 H2 113.8
C1 C2 H2 113.8
C4 C3 C2 130.5(4)
C4 C3 H3 114.7
C2 C3 H3 114.7
C5 C4 C3 125.5(4)
C5 C4 H4 117.2
C3 C4 H4 117.2
C4 C5 C6 130.0(4)
C4 C5 H5 115.0
C6 C5 H5 115.0
C5 C6 C7 133.0(3)
C5 C6 H6 113.5
C7 C6 H6 113.5
N2 C7 C6 123.5(3)
N2 C7 C1 113.6(2)
C6 C7 C1 122.8(3)
N1 C8 C12 111.8(3)
N1 C8 C11 110.9(3)
C12 C8 C11 113.2(3)
N1 C8 C10 107.2(3)
C12 C8 C10 107.0(3)
C11 C8 C10 106.4(3)
N2 C9 C14 111.1(3)
N2 C9 C15 111.3(3)
C14 C9 C15 112.5(3)
N2 C9 C13 107.1(3)
C14 C9 C13 108.0(3)
C15 C9 C13 106.5(3)
C8 C10 H10A 109.5
C8 C10 H10B 109.5
H10A C10 H10B 109.5
C8 C10 H10C 109.5
H10A C10 H10C 109.5
H10B C10 H10C 109.5
C8 C11 H11A 109.5
C8 C11 H11B 109.5
H11A C11 H11B 109.5
C8 C11 H11C 109.5
H11A C11 H11C 109.5
H11B C11 H11C 109.5
C8 C12 H12A 109.5
C8 C12 H12B 109.5
H12A C12 H12B 109.5
C8 C12 H12C 109.5
H12A C12 H12C 109.5
H12B C12 H12C 109.5
C9 C13 H13A 109.5
C9 C13 H13B 109.5
H13A C13 H13B 109.5
C9 C13 H13C 109.5
H13A C13 H13C 109.5
H13B C13 H13C 109.5
C9 C14 H14A 109.5
C9 C14 H14B 109.5
H14A C14 H14B 109.5
C9 C14 H14C 109.5
H14A C14 H14C 109.5
H14B C14 H14C 109.5
C9 C15 H15A 109.5
C9 C15 H15B 109.5
H15A C15 H15B 109.5
C9 C15 H15C 109.5
H15A C15 H15C 109.5
H15B C15 H15C 109.5
C17 C16 Ge1 168.3(3)
C16 C17 C18 178.7(3)
C19 C18 C20 107.1(3)
C19 C18 C17 126.8(3)
C20 C18 C17 126.1(3)
C19 C18 Fe1 69.09(17)
C20 C18 Fe1 69.20(17)
C17 C18 Fe1 126.8(2)
C21 C19 C18 108.2(3)
C21 C19 Fe1 69.54(19)
C18 C19 Fe1 69.99(17)
C21 C19 H19 125.9
C18 C19 H19 125.9
Fe1 C19 H19 126.1
C22 C20 C18 107.9(3)
C22 C20 Fe1 69.65(18)
C18 C20 Fe1 69.73(16)
C22 C20 H20 126.0
C18 C20 H20 126.0
Fe1 C20 H20 126.1
C22 C21 C19 108.5(3)
C22 C21 Fe1 70.08(19)
C19 C21 Fe1 69.76(17)
C22 C21 H21 125.8
C19 C21 H21 125.8
Fe1 C21 H21 126.0
C21 C22 C20 108.4(3)
C21 C22 Fe1 69.52(18)
C20 C22 Fe1 69.69(18)
C21 C22 H22 125.8
C20 C22 H22 125.8
Fe1 C22 H22 126.5
C27 C23 C24 105.1(4)
C27 C23 Fe1 69.8(2)
C24 C23 Fe1 68.9(2)
C27 C23 H23 127.5
C24 C23 H23 127.5
Fe1 C23 H23 125.4
C25 C24 C23 108.8(4)
C25 C24 Fe1 70.9(2)
C23 C24 Fe1 69.2(2)
C25 C24 H24 125.6
C23 C24 H24 125.6
Fe1 C24 H24 125.8
C24 C25 C26 108.4(5)
C24 C25 Fe1 69.7(2)
C26 C25 Fe1 70.7(2)
C24 C25 H25 125.8
C26 C25 H25 125.8
Fe1 C25 H25 125.4
C25 C26 C27 109.2(5)
C25 C26 Fe1 70.0(2)
C27 C26 Fe1 69.4(2)
C25 C26 H26 125.4
C27 C26 H26 125.4
Fe1 C26 H26 126.9
C26 C27 C23 108.5(4)
C26 C27 Fe1 70.8(2)
C23 C27 Fe1 69.6(2)
C26 C27 H27 125.7
C23 C27 H27 125.7
Fe1 C27 H27 125.4
C1 N1 C8 124.4(3)
C1 N1 Ge1 115.23(19)
C8 N1 Ge1 120.02(19)
C7 N2 C9 124.8(3)
C7 N2 Ge1 115.07(19)
C9 N2 Ge1 120.1(2)

loop_
_geom_bond_atom_site_label_1
_geom_bond_atom_site_label_2
_geom_bond_distance
Fe1 C24 2.016(4)
Fe1 C23 2.019(4)
Fe1 C27 2.022(4)
Fe1 C21 2.026(3)
Fe1 C19 2.029(3)
Fe1 C25 2.031(4)
Fe1 C22 2.033(3)
Fe1 C20 2.034(3)
Fe1 C26 2.041(4)
Fe1 C18 2.041(3)
Ge1 N1 1.979(2)
Ge1 N2 1.993(2)
Ge1 C16 1.997(3)
C1 N1 1.331(4)
C1 C2 1.413(4)
C1 C7 1.480(4)
C2 C3 1.383(5)
C2 H2 0.9300
C3 C4 1.360(5)
C3 H3 0.9300
C4 C5 1.354(5)
C4 H4 0.9300
C5 C6 1.386(5)
C5 H5 0.9300
C6 C7 1.410(4)
C6 H6 0.9300
C7 N2 1.330(4)
C8 N1 1.503(4)
C8 C12 1.520(5)
C8 C11 1.529(5)
C8 C10 1.539(5)
C9 N2 1.497(4)
C9 C14 1.526(4)
C9 C15 1.533(4)
C9 C13 1.537(5)
C10 H10A 0.9600
C10 H10B 0.9600
C10 H10C 0.9600
C11 H11A 0.9600
C11 H11B 0.9600
C11 H11C 0.9600
C12 H12A 0.9600
C12 H12B 0.9600
C12 H12C 0.9600
C13 H13A 0.9600
C13 H13B 0.9600
C13 H13C 0.9600
C14 H14A 0.9600
C14 H14B 0.9600
C14 H14C 0.9600
C15 H15A 0.9600
C15 H15B 0.9600
C15 H15C 0.9600
C16 C17 1.192(4)
C17 C18 1.443(4)
C18 C19 1.423(4)
C18 C20 1.429(4)
C19 C21 1.410(4)
C19 H19 0.9300
C20 C22 1.413(4)
C20 H20 0.9300
C21 C22 1.402(5)
C21 H21 0.9300
C22 H22 0.9300
C23 C27 1.402(6)
C23 C24 1.440(6)
C23 H23 0.9300
C24 C25 1.363(6)
C24 H24 0.9300
C25 C26 1.369(6)
C25 H25 0.9300
C26 C27 1.383(6)
C26 H26 0.9300
C27 H27 0.9300

loop_
_geom_torsion_atom_site_label_1
_geom_torsion_atom_site_label_2
_geom_torsion_atom_site_label_3
_geom_torsion_atom_site_label_4
_geom_torsion
N1 C1 C2 C3 -171.1(3)
C7 C1 C2 C3 13.6(5)
C1 C2 C3 C4 2.5(7)
C2 C3 C4 C5 -5.3(7)
C3 C4 C5 C6 -3.6(6)
C4 C5 C6 C7 2.4(7)
C5 C6 C7 N2 -171.1(3)
C5 C6 C7 C1 12.7(5)
N1 C1 C7 N2 -13.7(3)
C2 C1 C7 N2 162.0(3)
N1 C1 C7 C6 162.9(3)
C2 C1 C7 C6 -21.4(4)
N1 Ge1 C16 C17 -128.5(14)
N2 Ge1 C16 C17 150.2(14)
C24 Fe1 C18 C19 113.7(3)
C23 Fe1 C18 C19 158.7(3)
C27 Fe1 C18 C19 -166.0(3)
C21 Fe1 C18 C19 -37.60(19)
C25 Fe1 C18 C19 73.3(3)
C22 Fe1 C18 C19 -81.1(2)
C20 Fe1 C18 C19 -118.8(3)
C26 Fe1 C18 C19 40.9(6)
C24 Fe1 C18 C20 -127.5(3)
C23 Fe1 C18 C20 -82.5(3)
C27 Fe1 C18 C20 -47.3(4)
C21 Fe1 C18 C20 81.2(2)
C19 Fe1 C18 C20 118.8(3)
C25 Fe1 C18 C20 -168.0(3)
C22 Fe1 C18 C20 37.66(19)
C26 Fe1 C18 C20 159.7(6)
C24 Fe1 C18 C17 -7.3(3)
C23 Fe1 C18 C17 37.7(3)
C27 Fe1 C18 C17 72.9(5)
C21 Fe1 C18 C17 -158.6(3)
C19 Fe1 C18 C17 -121.0(3)
C25 Fe1 C18 C17 -47.8(4)
C22 Fe1 C18 C17 157.9(3)
C20 Fe1 C18 C17 120.2(3)
C26 Fe1 C18 C17 -80.1(7)
C20 C18 C19 C21 0.3(3)
C17 C18 C19 C21 -179.8(3)
Fe1 C18 C19 C21 59.3(2)
C20 C18 C19 Fe1 -59.0(2)
C17 C18 C19 Fe1 121.0(3)
C24 Fe1 C19 C21 154.8(3)
C23 Fe1 C19 C21 -168.0(4)
C27 Fe1 C19 C21 40.4(6)
C25 Fe1 C19 C21 113.3(2)
C22 Fe1 C19 C21 -37.35(19)
C20 Fe1 C19 C21 -81.2(2)
C26 Fe1 C19 C21 73.3(3)
C18 Fe1 C19 C21 -119.3(3)
C24 Fe1 C19 C18 -85.8(3)
C23 Fe1 C19 C18 -48.7(5)
C27 Fe1 C19 C18 159.7(5)
C21 Fe1 C19 C18 119.3(3)
C25 Fe1 C19 C18 -127.4(2)
C22 Fe1 C19 C18 81.99(19)
C20 Fe1 C19 C18 38.16(18)
C26 Fe1 C19 C18 -167.3(2)
C19 C18 C20 C22 -0.5(3)
C17 C18 C20 C22 179.6(3)
Fe1 C18 C20 C22 -59.4(2)
C19 C18 C20 Fe1 58.9(2)
C17 C18 C20 Fe1 -121.0(3)
C24 Fe1 C20 C22 -166.5(2)
C23 Fe1 C20 C22 -124.8(3)
C27 Fe1 C20 C22 -82.0(3)
C21 Fe1 C20 C22 37.2(2)
C19 Fe1 C20 C22 81.1(2)
C25 Fe1 C20 C22 162.4(7)
C26 Fe1 C20 C22 -48.9(4)
C18 Fe1 C20 C22 119.1(3)
C24 Fe1 C20 C18 74.4(3)
C23 Fe1 C20 C18 116.1(2)
C27 Fe1 C20 C18 158.9(2)
C21 Fe1 C20 C18 -81.9(2)
C19 Fe1 C20 C18 -38.03(18)
C25 Fe1 C20 C18 43.2(8)
C22 Fe1 C20 C18 -119.1(3)
C26 Fe1 C20 C18 -168.1(3)
C18 C19 C21 C22 0.1(4)
Fe1 C19 C21 C22 59.6(2)
C18 C19 C21 Fe1 -59.5(2)
C24 Fe1 C21 C22 -173.9(3)
C23 Fe1 C21 C22 43.5(6)
C27 Fe1 C21 C22 74.1(3)
C19 Fe1 C21 C22 -119.5(3)
C25 Fe1 C21 C22 155.5(2)
C20 Fe1 C21 C22 -37.46(19)
C26 Fe1 C21 C22 114.3(2)
C18 Fe1 C21 C22 -81.7(2)
C24 Fe1 C21 C19 -54.4(4)
C23 Fe1 C21 C19 163.1(5)
C27 Fe1 C21 C19 -166.4(2)
C25 Fe1 C21 C19 -85.0(3)
C22 Fe1 C21 C19 119.5(3)
C20 Fe1 C21 C19 82.08(19)
C26 Fe1 C21 C19 -126.1(2)
C18 Fe1 C21 C19 37.80(18)
C19 C21 C22 C20 -0.4(4)
Fe1 C21 C22 C20 59.0(2)
C19 C21 C22 Fe1 -59.4(2)
C18 C20 C22 C21 0.5(4)
Fe1 C20 C22 C21 -58.9(2)
C18 C20 C22 Fe1 59.5(2)
C24 Fe1 C22 C21 168.5(6)
C23 Fe1 C22 C21 -165.3(2)
C27 Fe1 C22 C21 -124.7(2)
C19 Fe1 C22 C21 37.62(19)
C25 Fe1 C22 C21 -51.3(4)
C20 Fe1 C22 C21 119.8(3)
C26 Fe1 C22 C21 -83.1(3)
C18 Fe1 C22 C21 81.8(2)
C24 Fe1 C22 C20 48.7(7)
C23 Fe1 C22 C20 74.9(3)
C27 Fe1 C22 C20 115.5(3)
C21 Fe1 C22 C20 -119.8(3)
C19 Fe1 C22 C20 -82.2(2)
C25 Fe1 C22 C20 -171.0(3)
C26 Fe1 C22 C20 157.1(2)
C18 Fe1 C22 C20 -38.03(19)
C24 Fe1 C23 C27 -116.0(4)
C21 Fe1 C23 C27 39.7(7)
C19 Fe1 C23 C27 -167.4(3)
C25 Fe1 C23 C27 -79.7(3)
C22 Fe1 C23 C27 73.2(3)
C20 Fe1 C23 C27 114.6(3)
C26 Fe1 C23 C27 -37.2(3)
C18 Fe1 C23 C27 157.8(3)
C27 Fe1 C23 C24 116.0(4)
C21 Fe1 C23 C24 155.7(5)
C19 Fe1 C23 C24 -51.5(5)
C25 Fe1 C23 C24 36.3(3)
C22 Fe1 C23 C24 -170.9(3)
C20 Fe1 C23 C24 -129.5(3)
C26 Fe1 C23 C24 78.8(3)
C18 Fe1 C23 C24 -86.3(3)
C27 C23 C24 C25 0.8(4)
Fe1 C23 C24 C25 -60.1(3)
C27 C23 C24 Fe1 60.9(3)
C23 Fe1 C24 C25 119.7(4)
C27 Fe1 C24 C25 80.6(3)
C21 Fe1 C24 C25 -44.6(5)
C19 Fe1 C24 C25 -82.5(3)
C22 Fe1 C24 C25 152.0(6)
C20 Fe1 C24 C25 -168.8(3)
C26 Fe1 C24 C25 37.2(3)
C18 Fe1 C24 C25 -126.5(3)
C27 Fe1 C24 C23 -39.1(3)
C21 Fe1 C24 C23 -164.3(3)
C19 Fe1 C24 C23 157.8(3)
C25 Fe1 C24 C23 -119.7(4)
C22 Fe1 C24 C23 32.3(8)
C20 Fe1 C24 C23 71.6(3)
C26 Fe1 C24 C23 -82.5(3)
C18 Fe1 C24 C23 113.8(3)
C23 C24 C25 C26 -1.3(5)
Fe1 C24 C25 C26 -60.4(3)
C23 C24 C25 Fe1 59.1(3)
C23 Fe1 C25 C24 -38.5(3)
C27 Fe1 C25 C24 -82.5(3)
C21 Fe1 C25 C24 158.7(3)
C19 Fe1 C25 C24 115.5(3)
C22 Fe1 C25 C24 -166.0(3)
C20 Fe1 C25 C24 39.1(9)
C26 Fe1 C25 C24 -119.1(4)
C18 Fe1 C25 C24 74.0(3)
C24 Fe1 C25 C26 119.1(4)
C23 Fe1 C25 C26 80.6(3)
C27 Fe1 C25 C26 36.6(3)
C21 Fe1 C25 C26 -82.2(3)
C19 Fe1 C25 C26 -125.4(3)
C22 Fe1 C25 C26 -46.8(5)
C20 Fe1 C25 C26 158.2(6)
C18 Fe1 C25 C26 -166.8(3)
C24 C25 C26 C27 1.4(5)
Fe1 C25 C26 C27 -58.4(3)
C24 C25 C26 Fe1 59.8(3)
C24 Fe1 C26 C25 -37.3(3)
C23 Fe1 C26 C25 -82.9(3)
C27 Fe1 C26 C25 -120.8(4)
C21 Fe1 C26 C25 114.8(3)
C19 Fe1 C26 C25 73.9(4)
C22 Fe1 C26 C25 157.2(3)
C20 Fe1 C26 C25 -168.7(3)
C18 Fe1 C26 C25 41.6(7)
C24 Fe1 C26 C27 83.5(3)
C23 Fe1 C26 C27 37.9(3)
C21 Fe1 C26 C27 -124.5(3)
C19 Fe1 C26 C27 -165.4(2)
C25 Fe1 C26 C27 120.8(4)
C22 Fe1 C26 C27 -82.1(3)
C20 Fe1 C26 C27 -47.9(5)
C18 Fe1 C26 C27 162.4(5)
C25 C26 C27 C23 -0.9(5)
Fe1 C26 C27 C23 -59.6(3)
C25 C26 C27 Fe1 58.8(3)
C24 C23 C27 C26 0.1(4)
Fe1 C23 C27 C26 60.4(3)
C24 C23 C27 Fe1 -60.3(3)
C24 Fe1 C27 C26 -78.9(3)
C23 Fe1 C27 C26 -119.2(4)
C21 Fe1 C27 C26 74.2(3)
C19 Fe1 C27 C26 43.1(7)
C25 Fe1 C27 C26 -36.2(3)
C22 Fe1 C27 C26 114.9(3)
C20 Fe1 C27 C26 157.4(3)
C18 Fe1 C27 C26 -169.0(3)
C24 Fe1 C27 C23 40.3(3)
C21 Fe1 C27 C23 -166.6(3)
C19 Fe1 C27 C23 162.3(5)
C25 Fe1 C27 C23 83.0(3)
C22 Fe1 C27 C23 -125.9(3)
C20 Fe1 C27 C23 -83.4(3)
C26 Fe1 C27 C23 119.2(4)
C18 Fe1 C27 C23 -49.8(5)
C2 C1 N1 C8 8.0(4)
C7 C1 N1 C8 -176.3(2)
C2 C1 N1 Ge1 -165.3(2)
C7 C1 N1 Ge1 10.4(3)
C12 C8 N1 C1 -70.3(4)
C11 C8 N1 C1 57.0(4)
C10 C8 N1 C1 172.7(3)
C12 C8 N1 Ge1 102.6(3)
C11 C8 N1 Ge1 -130.0(3)
C10 C8 N1 Ge1 -14.3(4)
N2 Ge1 N1 C1 -3.9(2)
C16 Ge1 N1 C1 -99.7(2)
N2 Ge1 N1 C8 -177.5(2)
C16 Ge1 N1 C8 86.7(2)
C6 C7 N2 C9 11.6(4)
C1 C7 N2 C9 -171.9(2)
C6 C7 N2 Ge1 -166.2(2)
C1 C7 N2 Ge1 10.4(3)
C14 C9 N2 C7 -74.9(4)
C15 C9 N2 C7 51.3(4)
C13 C9 N2 C7 167.3(3)
C14 C9 N2 Ge1 102.8(3)
C15 C9 N2 Ge1 -131.0(2)
C13 C9 N2 Ge1 -15.0(3)
N1 Ge1 N2 C7 -4.01(19)
C16 Ge1 N2 C7 91.6(2)
N1 Ge1 N2 C9 178.1(2)
C16 Ge1 N2 C9 -86.3(2)
